data_4088186
loop_
_publ_author_name
'Schwartz, Andrew J.'
'Pike, Robert D.'
'Herber, Rolfe H.'
'Watson, Eric J.'

_publ_section_title
;
 Syntheses, Structures, and M\"ossbauer Effect Spectroscopy of
 Triple-Decker Complexes Incorporating Nonamethylferrocene
;
_journal_issue 1
_journal_name_full Organometallics
_journal_page_first 62
_journal_paper_doi 10.1021/acs.organomet.5b00913
_journal_volume 35
_journal_year 2015
_chemical_formula_moiety 'C29 H43 Fe2, P F6'
_chemical_formula_sum 'C29 H43 F6 Fe2 P'
_chemical_formula_weight 648.30
_space_group_crystal_system monoclinic
_space_group_IT_number 14
_space_group_name_Hall '-P 2yn'
_space_group_name_H-M_alt 'P 1 21/n 1'
_atom_sites_solution_hydrogens geom
_audit_creation_method SHELXL-2014/5
_cell_angle_alpha 90
_cell_angle_beta 94.230(4)
_cell_angle_gamma 90
_cell_formula_units_Z 4
_cell_length_a 8.7699(7)
_cell_length_b 17.3782(14)
_cell_length_c 19.3542(14)
_cell_measurement_reflns_used 9980
_cell_measurement_temperature 100(2)
_cell_measurement_theta_max 69.85
_cell_measurement_theta_min 3.42
_cell_volume 2941.6(4)
_computing_cell_refinement 'SAINTPLUS (Bruker AXS, 2004)'
_computing_data_collection 'APEX2 (Bruker AXS, 2004)'
_computing_data_reduction SAINTPLUS
_computing_molecular_graphics 'SHELXLE (Hubschle, 2011)'
_computing_publication_material 'Mercury 3.6 (CCDC, 2015)'
_computing_structure_refinement 'SHELXL-2014/5 (Sheldrick, 2014)'
_computing_structure_solution 'SHELXS97 (Sheldrick, 1997)'
_diffrn_ambient_temperature 100(2)
_diffrn_measured_fraction_theta_full 0.996
_diffrn_measured_fraction_theta_max 0.996
_diffrn_measurement_device_type 'Bruker SMART APEX II CCD'
_diffrn_measurement_method '\w and \y'
_diffrn_radiation_monochromator graphite
_diffrn_radiation_type CuK\a
_diffrn_radiation_wavelength 1.54178
_diffrn_reflns_av_R_equivalents 0.0454
_diffrn_reflns_av_unetI/netI 0.0278
_diffrn_reflns_Laue_measured_fraction_full 0.996
_diffrn_reflns_Laue_measured_fraction_max 0.996
_diffrn_reflns_limit_h_max 9
_diffrn_reflns_limit_h_min -10
_diffrn_reflns_limit_k_max 20
_diffrn_reflns_limit_k_min -20
_diffrn_reflns_limit_l_max 23
_diffrn_reflns_limit_l_min -22
_diffrn_reflns_number 34171
_diffrn_reflns_point_group_measured_fraction_full 0.996
_diffrn_reflns_point_group_measured_fraction_max 0.996
_diffrn_reflns_theta_full 67.000
_diffrn_reflns_theta_max 66.982
_diffrn_reflns_theta_min 3.422
_exptl_absorpt_coefficient_mu 8.907
_exptl_absorpt_correction_T_max 0.6099
_exptl_absorpt_correction_T_min 0.1452
_exptl_absorpt_correction_type numerical
_exptl_absorpt_process_details 'SADABS (Sheldrick, 2004)'
_exptl_crystal_colour purple
_exptl_crystal_density_diffrn 1.464
_exptl_crystal_description plate
_exptl_crystal_F_000 1352
_exptl_crystal_size_max 0.368
_exptl_crystal_size_mid 0.272
_exptl_crystal_size_min 0.110
_refine_diff_density_max 0.953
_refine_diff_density_min -1.000
_refine_diff_density_rms 0.077
_refine_ls_extinction_method none
_refine_ls_goodness_of_fit_ref 1.020
_refine_ls_hydrogen_treatment constr
_refine_ls_matrix_type full
_refine_ls_number_parameters 406
_refine_ls_number_reflns 5229
_refine_ls_number_restraints 630
_refine_ls_restrained_S_all 1.124
_refine_ls_R_factor_all 0.0478
_refine_ls_R_factor_gt 0.0407
_refine_ls_shift/su_max 0.001
_refine_ls_shift/su_mean 0.000
_refine_ls_structure_factor_coef Fsqd
_refine_ls_weighting_details 'w=1/[\s^2^(Fo^2^)+(0.0559P)^2^+5.0474P] where P=(Fo^2^+2Fc^2^)/3'
_refine_ls_weighting_scheme calc
_refine_ls_wR_factor_gt 0.1028
_refine_ls_wR_factor_ref 0.1084
_reflns_Friedel_coverage 0.000
_reflns_number_gt 4631
_reflns_number_total 5229
_reflns_threshold_expression 'I > 2\s(I)'
_cod_data_source_file om5b00913_si_001.cif
_cod_data_source_block Watson029_0m_a
_cod_original_sg_symbol_H-M 'P 21/n'
_cod_database_code 4088186
_shelx_space_group_comment
;
The symmetry employed for this shelxl refinement is uniquely defined
by the following loop, which should always be used as a source of
symmetry information in preference to the above space-group names.
They are only intended as comments.
;
_shelx_estimated_absorpt_t_min 0.138
_shelx_estimated_absorpt_t_max 0.441
_shelxl_version_number 2014/5

loop_
_space_group_symop_operation_xyz
'x, y, z'
'-x+1/2, y+1/2, -z+1/2'
'-x, -y, -z'
'x-1/2, -y-1/2, z-1/2'

loop_
_atom_site_label
_atom_site_type_symbol
_atom_site_fract_x
_atom_site_fract_y
_atom_site_fract_z
_atom_site_U_iso_or_equiv
_atom_site_adp_type
_atom_site_occupancy
_atom_site_site_symmetry_order
_atom_site_calc_flag
_atom_site_refinement_flags_posn
_atom_site_refinement_flags_adp
_atom_site_refinement_flags_occupancy
_atom_site_disorder_assembly
_atom_site_disorder_group
Fe1 Fe 0.73474(4) 0.34780(2) 0.16932(2) 0.01115(12) Uani 1 1 d . U . . .
Fe2 Fe 0.84391(4) 0.35904(2) 0.33699(2) 0.01039(12) Uani 1 1 d . U . . .
C1 C 0.5985(3) 0.28739(17) 0.09745(13) 0.0188(6) Uani 1 1 d . U . . .
C2 C 0.5536(3) 0.36661(17) 0.09743(14) 0.0193(6) Uani 1 1 d . U . . .
C3 C 0.6826(3) 0.41218(18) 0.08154(14) 0.0208(6) Uani 1 1 d . U . . .
C4 C 0.8068(3) 0.36158(18) 0.07146(14) 0.0211(6) Uani 1 1 d . U . . .
C5 C 0.7553(3) 0.28452(18) 0.08143(14) 0.0200(6) Uani 1 1 d . U . . .
C6 C 0.4984(4) 0.22011(18) 0.10925(16) 0.0269(7) Uani 1 1 d . U . . .
H6A H 0.4667 0.1960 0.0647 0.040 Uiso 1 1 calc R U . . .
H6B H 0.4078 0.2374 0.1317 0.040 Uiso 1 1 calc R U . . .
H6C H 0.5549 0.1827 0.1391 0.040 Uiso 1 1 calc R U . . .
C7 C 0.3970(3) 0.3958(2) 0.10930(15) 0.0262(7) Uani 1 1 d . U . . .
H7A H 0.3325 0.3937 0.0658 0.039 Uiso 1 1 calc R U . . .
H7B H 0.4041 0.4491 0.1257 0.039 Uiso 1 1 calc R U . . .
H7C H 0.3520 0.3637 0.1441 0.039 Uiso 1 1 calc R U . . .
C8 C 0.6871(4) 0.49819(19) 0.07470(17) 0.0361(8) Uani 1 1 d . U . . .
H8A H 0.6750 0.5123 0.0256 0.054 Uiso 1 1 calc R U . . .
H8B H 0.7854 0.5175 0.0950 0.054 Uiso 1 1 calc R U . . .
H8C H 0.6039 0.5209 0.0990 0.054 Uiso 1 1 calc R U . . .
C9 C 0.9619(4) 0.3851(2) 0.05163(17) 0.0354(8) Uani 1 1 d . U . . .
H9A H 0.9613 0.3882 0.0011 0.053 Uiso 1 1 calc R U . . .
H9B H 1.0376 0.3469 0.0689 0.053 Uiso 1 1 calc R U . . .
H9C H 0.9883 0.4354 0.0719 0.053 Uiso 1 1 calc R U . . .
C10 C 0.8450(4) 0.2120(2) 0.07203(17) 0.0332(8) Uani 1 1 d . U . . .
H10A H 0.8262 0.1936 0.0243 0.050 Uiso 1 1 calc R U . . .
H10B H 0.8131 0.1725 0.1041 0.050 Uiso 1 1 calc R U . . .
H10C H 0.9543 0.2225 0.0816 0.050 Uiso 1 1 calc R U . . .
C11 C 0.8772(3) 0.40617(16) 0.24141(13) 0.0168(6) Uani 1 1 d . U . . .
H11 H 0.9450 0.4470 0.2325 0.020 Uiso 1 1 calc R U . . .
C12 C 0.9155(3) 0.32447(17) 0.24186(13) 0.0160(5) Uani 1 1 d . U . . .
C13 C 0.7790(3) 0.28189(16) 0.25817(13) 0.0148(5) Uani 1 1 d . U . . .
C14 C 0.6566(3) 0.33768(16) 0.26730(14) 0.0151(5) Uani 1 1 d . U . . .
C15 C 0.7178(3) 0.41502(16) 0.25687(14) 0.0165(6) Uani 1 1 d . U . . .
C16 C 1.0679(4) 0.2912(2) 0.22839(16) 0.0364(9) Uani 1 1 d . U . . .
H16A H 1.1052 0.2594 0.2679 0.055 Uiso 1 1 calc R U . . .
H16B H 1.1406 0.3330 0.2220 0.055 Uiso 1 1 calc R U . . .
H16C H 1.0576 0.2594 0.1865 0.055 Uiso 1 1 calc R U . . .
C17 C 0.7667(5) 0.19651(17) 0.26475(17) 0.0340(8) Uani 1 1 d . U . . .
H17A H 0.8580 0.1766 0.2911 0.051 Uiso 1 1 calc R U . . .
H17B H 0.7584 0.1732 0.2185 0.051 Uiso 1 1 calc R U . . .
H17C H 0.6757 0.1837 0.2889 0.051 Uiso 1 1 calc R U . . .
C18 C 0.4964(3) 0.3200(2) 0.28369(15) 0.0308(8) Uani 1 1 d . U . . .
H18A H 0.4960 0.3030 0.3320 0.046 Uiso 1 1 calc R U . . .
H18B H 0.4548 0.2792 0.2529 0.046 Uiso 1 1 calc R U . . .
H18C H 0.4333 0.3664 0.2769 0.046 Uiso 1 1 calc R U . . .
C19 C 0.6341(4) 0.48961(19) 0.26083(18) 0.0357(8) Uani 1 1 d . U . . .
H19A H 0.6053 0.4976 0.3083 0.054 Uiso 1 1 calc R U . . .
H19B H 0.5419 0.4883 0.2290 0.054 Uiso 1 1 calc R U . . .
H19C H 0.7004 0.5318 0.2478 0.054 Uiso 1 1 calc R U . . .
C20 C 0.8135(4) 0.31323(19) 0.43262(14) 0.0248(6) Uani 1 1 d . U . . .
C21 C 0.7783(3) 0.3932(2) 0.43183(14) 0.0256(7) Uani 1 1 d . U . . .
C22 C 0.9104(4) 0.43392(17) 0.41466(14) 0.0230(6) Uani 1 1 d . U . . .
C23 C 1.0288(3) 0.37910(19) 0.40574(14) 0.0207(6) Uani 1 1 d . U . . .
C24 C 0.9674(4) 0.30409(18) 0.41695(14) 0.0222(6) Uani 1 1 d . U . . .
C25 C 0.7072(5) 0.2500(3) 0.45091(19) 0.0584(13) Uani 1 1 d . U . . .
H25A H 0.7155 0.2422 0.5012 0.088 Uiso 1 1 calc R U . . .
H25B H 0.7347 0.2023 0.4278 0.088 Uiso 1 1 calc R U . . .
H25C H 0.6019 0.2642 0.4357 0.088 Uiso 1 1 calc R U . . .
C26 C 0.6297(5) 0.4280(3) 0.44931(19) 0.0631(15) Uani 1 1 d . U . . .
H26A H 0.6268 0.4311 0.4998 0.095 Uiso 1 1 calc R U . . .
H26B H 0.5449 0.3960 0.4301 0.095 Uiso 1 1 calc R U . . .
H26C H 0.6201 0.4799 0.4294 0.095 Uiso 1 1 calc R U . . .
C27 C 0.9272(6) 0.5194(2) 0.4073(2) 0.0532(12) Uani 1 1 d . U . . .
H27A H 0.9741 0.5408 0.4506 0.080 Uiso 1 1 calc R U . . .
H27B H 0.8262 0.5426 0.3970 0.080 Uiso 1 1 calc R U . . .
H27C H 0.9922 0.5305 0.3695 0.080 Uiso 1 1 calc R U . . .
C28 C 1.1885(4) 0.3971(3) 0.38933(18) 0.0484(11) Uani 1 1 d . U . . .
H28A H 1.2472 0.4149 0.4314 0.073 Uiso 1 1 calc R U . . .
H28B H 1.1869 0.4375 0.3539 0.073 Uiso 1 1 calc R U . . .
H28C H 1.2364 0.3507 0.3719 0.073 Uiso 1 1 calc R U . . .
C29 C 1.0505(5) 0.2293(2) 0.41379(18) 0.0481(11) Uani 1 1 d . U . . .
H29A H 1.0883 0.2138 0.4607 0.072 Uiso 1 1 calc R U . . .
H29B H 1.1370 0.2352 0.3849 0.072 Uiso 1 1 calc R U . . .
H29C H 0.9808 0.1898 0.3937 0.072 Uiso 1 1 calc R U . . .
P1A P 0.18216(10) 0.58276(5) 0.20113(6) 0.0404(3) Uani 0.650(7) 1 d D U P A 1
F1A F 0.1389(7) 0.6621(3) 0.1586(3) 0.0656(17) Uani 0.650(7) 1 d D U P A 1
F2A F 0.3459(4) 0.5830(2) 0.1753(3) 0.0502(13) Uani 0.650(7) 1 d D U P A 1
F3A F 0.1159(8) 0.5383(3) 0.1400(3) 0.098(2) Uani 0.650(7) 1 d D U P A 1
F4A F 0.0245(7) 0.5782(2) 0.2383(5) 0.108(3) Uani 0.650(7) 1 d D U P A 1
F5A F 0.2476(11) 0.6243(4) 0.2708(3) 0.143(3) Uani 0.650(7) 1 d D U P A 1
F6A F 0.2227(12) 0.5026(4) 0.2392(5) 0.058(2) Uani 0.650(7) 1 d D U P A 1
P1B P 0.18216(10) 0.58276(5) 0.20113(6) 0.0404(3) Uani 0.350(7) 1 d D U P A 2
F1B F 0.1635(11) 0.6709(4) 0.1897(7) 0.063(2) Uani 0.350(7) 1 d D U P A 2
F2B F 0.3481(8) 0.6048(4) 0.2104(7) 0.063(2) Uani 0.350(7) 1 d D U P A 2
F3B F 0.2183(14) 0.5596(5) 0.1196(4) 0.073(3) Uani 0.350(7) 1 d D U P A 2
F4B F 0.0057(8) 0.5675(4) 0.1702(5) 0.059(3) Uani 0.350(7) 1 d D U P A 2
F5B F 0.1189(13) 0.6072(6) 0.2659(4) 0.076(3) Uani 0.350(7) 1 d D U P A 2
F6B F 0.2032(18) 0.4949(5) 0.2205(7) 0.035(2) Uani 0.350(7) 1 d D U P A 2

loop_
_atom_site_aniso_label
_atom_site_aniso_U_11
_atom_site_aniso_U_22
_atom_site_aniso_U_33
_atom_site_aniso_U_23
_atom_site_aniso_U_13
_atom_site_aniso_U_12
Fe1 0.0108(2) 0.0137(2) 0.0088(2) -0.00003(15) -0.00050(15) -0.00011(15)
Fe2 0.0099(2) 0.0123(2) 0.0088(2) -0.00091(15) -0.00023(15) 0.00003(15)
C1 0.0201(13) 0.0258(14) 0.0099(12) -0.0021(11) -0.0041(10) -0.0005(11)
C2 0.0199(13) 0.0265(15) 0.0109(13) 0.0019(11) -0.0034(10) -0.0002(11)
C3 0.0232(14) 0.0281(15) 0.0106(13) 0.0055(11) -0.0011(11) -0.0022(12)
C4 0.0198(14) 0.0347(16) 0.0087(12) 0.0002(11) 0.0011(10) -0.0020(12)
C5 0.0204(14) 0.0286(15) 0.0107(12) -0.0057(11) -0.0005(10) 0.0028(11)
C6 0.0307(16) 0.0271(16) 0.0219(15) -0.0040(13) -0.0061(12) -0.0079(13)
C7 0.0183(14) 0.0390(18) 0.0201(15) 0.0039(13) -0.0061(11) 0.0084(13)
C8 0.052(2) 0.0279(17) 0.0280(17) 0.0144(14) -0.0031(16) -0.0036(15)
C9 0.0253(16) 0.061(2) 0.0211(16) 0.0021(16) 0.0087(13) -0.0080(16)
C10 0.0346(18) 0.0392(19) 0.0255(16) -0.0161(14) -0.0007(14) 0.0120(15)
C11 0.0172(13) 0.0205(14) 0.0123(12) 0.0022(10) -0.0017(10) -0.0074(11)
C12 0.0127(12) 0.0257(14) 0.0095(12) -0.0023(11) -0.0002(10) 0.0015(11)
C13 0.0189(13) 0.0142(13) 0.0109(12) -0.0011(10) -0.0016(10) 0.0017(10)
C14 0.0132(12) 0.0196(13) 0.0124(12) 0.0000(10) 0.0001(10) -0.0018(10)
C15 0.0206(14) 0.0160(13) 0.0124(12) -0.0026(10) -0.0028(10) 0.0015(11)
C16 0.0165(15) 0.071(3) 0.0213(15) -0.0108(16) 0.0000(12) 0.0189(16)
C17 0.061(2) 0.0118(14) 0.0270(17) 0.0007(12) -0.0136(16) -0.0031(14)
C18 0.0156(14) 0.061(2) 0.0160(14) -0.0012(15) 0.0030(11) -0.0105(14)
C19 0.048(2) 0.0241(16) 0.0324(18) -0.0079(14) -0.0140(16) 0.0200(15)
C20 0.0284(15) 0.0360(17) 0.0099(13) 0.0028(12) 0.0005(11) -0.0104(13)
C21 0.0188(14) 0.0462(18) 0.0116(13) -0.0080(12) -0.0003(10) 0.0063(13)
C22 0.0316(16) 0.0221(14) 0.0141(13) -0.0065(11) -0.0057(11) 0.0003(12)
C23 0.0157(13) 0.0355(16) 0.0103(12) -0.0002(12) -0.0032(10) -0.0012(12)
C24 0.0313(15) 0.0256(15) 0.0088(12) 0.0001(11) -0.0052(11) 0.0056(12)
C25 0.070(3) 0.083(3) 0.0210(18) 0.0188(19) -0.0050(17) -0.048(3)
C26 0.036(2) 0.129(4) 0.0246(19) -0.029(2) -0.0003(15) 0.035(2)
C27 0.094(3) 0.0215(17) 0.039(2) -0.0091(15) -0.031(2) -0.0046(18)
C28 0.0211(17) 0.101(3) 0.0228(17) 0.003(2) -0.0032(13) -0.0175(19)
C29 0.075(3) 0.040(2) 0.0254(18) -0.0029(16) -0.0178(18) 0.033(2)
P1A 0.0257(5) 0.0161(4) 0.0827(7) -0.0113(4) 0.0261(5) -0.0047(3)
F1A 0.043(3) 0.041(2) 0.115(4) 0.013(3) 0.018(3) 0.018(2)
F2A 0.0342(19) 0.022(2) 0.100(4) 0.023(2) 0.040(2) 0.0107(15)
F3A 0.093(4) 0.092(4) 0.099(4) -0.008(3) -0.045(3) -0.019(3)
F4A 0.071(3) 0.032(2) 0.235(8) -0.014(3) 0.104(4) -0.009(2)
F5A 0.201(7) 0.128(5) 0.106(4) -0.071(4) 0.047(4) -0.099(5)
F6A 0.053(4) 0.046(3) 0.077(5) 0.020(3) 0.018(3) -0.010(3)
P1B 0.0257(5) 0.0161(4) 0.0827(7) -0.0113(4) 0.0261(5) -0.0047(3)
F1B 0.024(2) 0.014(2) 0.149(6) -0.008(3) 0.002(3) -0.0015(17)
F2B 0.024(2) 0.014(2) 0.149(6) -0.008(3) 0.002(3) -0.0015(17)
F3B 0.114(7) 0.046(4) 0.061(4) 0.010(3) 0.030(4) 0.042(4)
F4B 0.043(4) 0.029(4) 0.102(6) 0.015(4) -0.021(4) -0.006(3)
F5B 0.089(6) 0.086(6) 0.052(4) -0.024(4) 0.006(4) 0.050(5)
F6B 0.033(5) 0.020(3) 0.054(6) -0.008(3) 0.017(4) -0.009(3)

loop_
_atom_type_symbol
_atom_type_description
_atom_type_scat_dispersion_real
_atom_type_scat_dispersion_imag
_atom_type_scat_source
C C 0.0181 0.0091 'International Tables Vol C Tables 4.2.6.8 and 6.1.1.4'
H H 0.0000 0.0000 'International Tables Vol C Tables 4.2.6.8 and 6.1.1.4'
P P 0.2955 0.4335 'International Tables Vol C Tables 4.2.6.8 and 6.1.1.4'
F F 0.0727 0.0534 'International Tables Vol C Tables 4.2.6.8 and 6.1.1.4'
Fe Fe -1.1336 3.1974 'International Tables Vol C Tables 4.2.6.8 and 6.1.1.4'

loop_
_geom_angle_atom_site_label_1
_geom_angle_atom_site_label_2
_geom_angle_atom_site_label_3
_geom_angle
C5 Fe1 C1 40.92(11)
C5 Fe1 C4 40.86(12)
C1 Fe1 C4 68.80(11)
C5 Fe1 C3 68.49(12)
C1 Fe1 C3 68.65(12)
C4 Fe1 C3 40.54(12)
C5 Fe1 C2 68.54(11)
C1 Fe1 C2 40.74(11)
C4 Fe1 C2 68.46(12)
C3 Fe1 C2 40.72(11)
C5 Fe1 C11 137.66(11)
C1 Fe1 C11 178.26(12)
C4 Fe1 C11 110.68(11)
C3 Fe1 C11 112.13(11)
C2 Fe1 C11 140.83(11)
C5 Fe1 C14 140.50(12)
C1 Fe1 C14 111.19(11)
C4 Fe1 C14 177.74(12)
C3 Fe1 C14 137.22(11)
C2 Fe1 C14 109.97(11)
C11 Fe1 C14 69.39(11)
C5 Fe1 C15 178.03(12)
C1 Fe1 C15 140.22(11)
C4 Fe1 C15 137.18(12)
C3 Fe1 C15 110.09(12)
C2 Fe1 C15 111.39(11)
C11 Fe1 C15 41.25(11)
C14 Fe1 C15 41.46(10)
C5 Fe1 C12 110.34(11)
C1 Fe1 C12 137.25(12)
C4 Fe1 C12 111.99(11)
C3 Fe1 C12 140.89(11)
C2 Fe1 C12 177.87(12)
C11 Fe1 C12 41.19(11)
C14 Fe1 C12 69.65(11)
C15 Fe1 C12 69.80(11)
C5 Fe1 C13 111.68(11)
C1 Fe1 C13 110.03(11)
C4 Fe1 C13 140.85(11)
C3 Fe1 C13 177.91(11)
C2 Fe1 C13 137.24(11)
C11 Fe1 C13 69.24(11)
C14 Fe1 C13 41.40(11)
C15 Fe1 C13 69.79(11)
C12 Fe1 C13 41.16(11)
C22 Fe2 C20 68.38(12)
C22 Fe2 C23 40.90(12)
C20 Fe2 C23 68.24(12)
C22 Fe2 C21 40.53(13)
C20 Fe2 C21 40.63(14)
C23 Fe2 C21 68.32(12)
C22 Fe2 C24 68.65(12)
C20 Fe2 C24 40.26(13)
C23 Fe2 C24 40.84(12)
C21 Fe2 C24 68.17(12)
C22 Fe2 C11 110.84(12)
C20 Fe2 C11 179.12(12)
C23 Fe2 C11 110.92(11)
C21 Fe2 C11 138.99(13)
C24 Fe2 C11 139.23(12)
C22 Fe2 C12 138.48(12)
C20 Fe2 C12 139.09(13)
C23 Fe2 C12 110.38(11)
C21 Fe2 C12 178.70(11)
C24 Fe2 C12 110.84(11)
C11 Fe2 C12 41.26(11)
C22 Fe2 C13 179.19(12)
C20 Fe2 C13 111.43(11)
C23 Fe2 C13 138.30(12)
C21 Fe2 C13 139.80(12)
C24 Fe2 C13 110.68(11)
C11 Fe2 C13 69.34(11)
C12 Fe2 C13 41.17(11)
C22 Fe2 C15 111.00(12)
C20 Fe2 C15 139.26(12)
C23 Fe2 C15 139.15(12)
C21 Fe2 C15 111.28(12)
C24 Fe2 C15 179.45(12)
C11 Fe2 C15 41.24(11)
C12 Fe2 C15 69.70(11)
C13 Fe2 C15 69.67(11)
C22 Fe2 C14 139.50(12)
C20 Fe2 C14 111.54(11)
C23 Fe2 C14 179.51(12)
C21 Fe2 C14 111.82(11)
C24 Fe2 C14 138.72(12)
C11 Fe2 C14 69.30(10)
C12 Fe2 C14 69.48(11)
C13 Fe2 C14 41.30(11)
C15 Fe2 C14 41.30(10)
C2 C1 C5 107.5(3)
C2 C1 C6 126.1(3)
C5 C1 C6 126.3(3)
C2 C1 Fe1 69.81(16)
C5 C1 Fe1 69.18(15)
C6 C1 Fe1 128.11(19)
C1 C2 C3 108.1(3)
C1 C2 C7 125.5(3)
C3 C2 C7 126.4(3)
C1 C2 Fe1 69.45(15)
C3 C2 Fe1 69.57(16)
C7 C2 Fe1 128.4(2)
C4 C3 C2 108.2(3)
C4 C3 C8 125.2(3)
C2 C3 C8 126.6(3)
C4 C3 Fe1 69.62(16)
C2 C3 Fe1 69.70(16)
C8 C3 Fe1 127.5(2)
C3 C4 C5 107.9(3)
C3 C4 C9 125.8(3)
C5 C4 C9 126.3(3)
C3 C4 Fe1 69.84(16)
C5 C4 Fe1 69.20(15)
C9 C4 Fe1 128.0(2)
C4 C5 C1 108.3(3)
C4 C5 C10 126.5(3)
C1 C5 C10 125.1(3)
C4 C5 Fe1 69.94(16)
C1 C5 Fe1 69.91(15)
C10 C5 Fe1 129.1(2)
C1 C6 H6A 109.5
C1 C6 H6B 109.5
H6A C6 H6B 109.5
C1 C6 H6C 109.5
H6A C6 H6C 109.5
H6B C6 H6C 109.5
C2 C7 H7A 109.5
C2 C7 H7B 109.5
H7A C7 H7B 109.5
C2 C7 H7C 109.5
H7A C7 H7C 109.5
H7B C7 H7C 109.5
C3 C8 H8A 109.5
C3 C8 H8B 109.5
H8A C8 H8B 109.5
C3 C8 H8C 109.5
H8A C8 H8C 109.5
H8B C8 H8C 109.5
C4 C9 H9A 109.5
C4 C9 H9B 109.5
H9A C9 H9B 109.5
C4 C9 H9C 109.5
H9A C9 H9C 109.5
H9B C9 H9C 109.5
C5 C10 H10A 109.5
C5 C10 H10B 109.5
H10A C10 H10B 109.5
C5 C10 H10C 109.5
H10A C10 H10C 109.5
H10B C10 H10C 109.5
C12 C11 C15 109.0(2)
C12 C11 Fe2 69.88(15)
C15 C11 Fe2 69.95(15)
C12 C11 Fe1 69.77(15)
C15 C11 Fe1 69.52(15)
Fe2 C11 Fe1 106.97(12)
C12 C11 H11 125.5
C15 C11 H11 125.5
Fe2 C11 H11 126.2
Fe1 C11 H11 126.8
C11 C12 C13 107.6(2)
C11 C12 C16 125.7(3)
C13 C12 C16 126.7(3)
C11 C12 Fe2 68.86(15)
C13 C12 Fe2 69.46(14)
C16 C12 Fe2 126.7(2)
C11 C12 Fe1 69.04(15)
C13 C12 Fe1 69.43(14)
C16 C12 Fe1 127.2(2)
Fe2 C12 Fe1 106.08(12)
C12 C13 C14 108.0(2)
C12 C13 C17 125.9(3)
C14 C13 C17 126.0(3)
C12 C13 Fe2 69.37(15)
C14 C13 Fe2 69.42(15)
C17 C13 Fe2 126.6(2)
C12 C13 Fe1 69.41(15)
C14 C13 Fe1 69.01(15)
C17 C13 Fe1 127.4(2)
Fe2 C13 Fe1 106.03(12)
C15 C14 C13 108.1(2)
C15 C14 C18 125.2(3)
C13 C14 C18 126.7(3)
C15 C14 Fe1 69.34(15)
C13 C14 Fe1 69.60(15)
C18 C14 Fe1 126.25(19)
C15 C14 Fe2 69.30(15)
C13 C14 Fe2 69.28(15)
C18 C14 Fe2 127.48(19)
Fe1 C14 Fe2 106.26(12)
C11 C15 C14 107.3(2)
C11 C15 C19 125.7(3)
C14 C15 C19 127.0(3)
C11 C15 Fe1 69.23(15)
C14 C15 Fe1 69.20(15)
C19 C15 Fe1 126.6(2)
C11 C15 Fe2 68.81(15)
C14 C15 Fe2 69.41(15)
C19 C15 Fe2 127.2(2)
Fe1 C15 Fe2 106.25(12)
C12 C16 H16A 109.5
C12 C16 H16B 109.5
H16A C16 H16B 109.5
C12 C16 H16C 109.5
H16A C16 H16C 109.5
H16B C16 H16C 109.5
C13 C17 H17A 109.5
C13 C17 H17B 109.5
H17A C17 H17B 109.5
C13 C17 H17C 109.5
H17A C17 H17C 109.5
H17B C17 H17C 109.5
C14 C18 H18A 109.5
C14 C18 H18B 109.5
H18A C18 H18B 109.5
C14 C18 H18C 109.5
H18A C18 H18C 109.5
H18B C18 H18C 109.5
C15 C19 H19A 109.5
C15 C19 H19B 109.5
H19A C19 H19B 109.5
C15 C19 H19C 109.5
H19A C19 H19C 109.5
H19B C19 H19C 109.5
C24 C20 C21 108.5(3)
C24 C20 C25 126.0(3)
C21 C20 C25 125.4(3)
C24 C20 Fe2 70.14(16)
C21 C20 Fe2 69.74(16)
C25 C20 Fe2 128.4(2)
C22 C21 C20 108.0(3)
C22 C21 C26 126.2(4)
C20 C21 C26 125.7(4)
C22 C21 Fe2 69.32(16)
C20 C21 Fe2 69.63(16)
C26 C21 Fe2 128.7(2)
C21 C22 C23 108.0(3)
C21 C22 C27 127.2(3)
C23 C22 C27 124.8(3)
C21 C22 Fe2 70.15(16)
C23 C22 Fe2 69.91(16)
C27 C22 Fe2 125.9(2)
C22 C23 C24 107.7(3)
C22 C23 C28 126.0(3)
C24 C23 C28 126.3(3)
C22 C23 Fe2 69.19(16)
C24 C23 Fe2 69.85(16)
C28 C23 Fe2 127.4(2)
C20 C24 C23 107.8(3)
C20 C24 C29 125.7(3)
C23 C24 C29 126.5(3)
C20 C24 Fe2 69.60(16)
C23 C24 Fe2 69.31(15)
C29 C24 Fe2 127.2(2)
C20 C25 H25A 109.5
C20 C25 H25B 109.5
H25A C25 H25B 109.5
C20 C25 H25C 109.5
H25A C25 H25C 109.5
H25B C25 H25C 109.5
C21 C26 H26A 109.5
C21 C26 H26B 109.5
H26A C26 H26B 109.5
C21 C26 H26C 109.5
H26A C26 H26C 109.5
H26B C26 H26C 109.5
C22 C27 H27A 109.5
C22 C27 H27B 109.5
H27A C27 H27B 109.5
C22 C27 H27C 109.5
H27A C27 H27C 109.5
H27B C27 H27C 109.5
C23 C28 H28A 109.5
C23 C28 H28B 109.5
H28A C28 H28B 109.5
C23 C28 H28C 109.5
H28A C28 H28C 109.5
H28B C28 H28C 109.5
C24 C29 H29A 109.5
C24 C29 H29B 109.5
H29A C29 H29B 109.5
C24 C29 H29C 109.5
H29A C29 H29C 109.5
H29B C29 H29C 109.5
F3A P1A F2A 93.5(4)
F3A P1A F5A 174.9(4)
F2A P1A F5A 89.3(4)
F3A P1A F6A 88.5(4)
F2A P1A F6A 88.3(4)
F5A P1A F6A 87.2(5)
F3A P1A F4A 91.8(4)
F2A P1A F4A 171.7(4)
F5A P1A F4A 84.9(4)
F6A P1A F4A 85.4(4)
F3A P1A F1A 88.5(3)
F2A P1A F1A 91.2(3)
F5A P1A F1A 95.7(4)
F6A P1A F1A 177.0(4)
F4A P1A F1A 95.3(3)
F5B P1B F2B 104.3(7)
F5B P1B F1B 78.1(6)
F2B P1B F1B 81.8(4)
F5B P1B F6B 97.0(7)
F2B P1B F6B 97.0(6)
F1B P1B F6B 174.5(7)
F5B P1B F4B 87.3(5)
F2B P1B F4B 164.7(6)
F1B P1B F4B 91.2(4)
F6B P1B F4B 91.2(6)
F5B P1B F3B 168.1(5)
F2B P1B F3B 85.7(6)
F1B P1B F3B 97.3(6)
F6B P1B F3B 88.0(6)
F4B P1B F3B 81.8(5)

loop_
_geom_bond_atom_site_label_1
_geom_bond_atom_site_label_2
_geom_bond_distance
Fe1 C5 2.045(3)
Fe1 C1 2.054(3)
Fe1 C4 2.054(3)
Fe1 C3 2.057(3)
Fe1 C2 2.059(3)
Fe1 C11 2.069(3)
Fe1 C14 2.071(3)
Fe1 C15 2.072(3)
Fe1 C12 2.078(3)
Fe1 C13 2.079(3)
Fe2 C22 2.041(3)
Fe2 C20 2.050(3)
Fe2 C23 2.050(3)
Fe2 C21 2.052(3)
Fe2 C24 2.057(3)
Fe2 C11 2.063(3)
Fe2 C12 2.077(3)
Fe2 C13 2.078(3)
Fe2 C15 2.079(3)
Fe2 C14 2.080(3)
C1 C2 1.432(4)
C1 C5 1.433(4)
C1 C6 1.490(4)
C2 C3 1.432(4)
C2 C7 1.498(4)
C3 C4 1.425(4)
C3 C8 1.501(4)
C4 C5 1.431(4)
C4 C9 1.497(4)
C5 C10 1.504(4)
C6 H6A 0.9800
C6 H6B 0.9800
C6 H6C 0.9800
C7 H7A 0.9800
C7 H7B 0.9800
C7 H7C 0.9800
C8 H8A 0.9800
C8 H8B 0.9800
C8 H8C 0.9800
C9 H9A 0.9800
C9 H9B 0.9800
C9 H9C 0.9800
C10 H10A 0.9800
C10 H10B 0.9800
C10 H10C 0.9800
C11 C12 1.459(4)
C11 C15 1.459(4)
C11 H11 0.9500
C12 C13 1.461(4)
C12 C16 1.497(4)
C13 C14 1.467(4)
C13 C17 1.494(4)
C14 C15 1.467(4)
C14 C18 1.495(4)
C15 C19 1.494(4)
C16 H16A 0.9800
C16 H16B 0.9800
C16 H16C 0.9800
C17 H17A 0.9800
C17 H17B 0.9800
C17 H17C 0.9800
C18 H18A 0.9800
C18 H18B 0.9800
C18 H18C 0.9800
C19 H19A 0.9800
C19 H19B 0.9800
C19 H19C 0.9800
C20 C24 1.414(4)
C20 C21 1.424(5)
C20 C25 1.501(5)
C21 C22 1.417(4)
C21 C26 1.498(4)
C22 C23 1.429(4)
C22 C27 1.500(5)
C23 C24 1.433(4)
C23 C28 1.492(4)
C24 C29 1.494(4)
C25 H25A 0.9800
C25 H25B 0.9800
C25 H25C 0.9800
C26 H26A 0.9800
C26 H26B 0.9800
C26 H26C 0.9800
C27 H27A 0.9800
C27 H27B 0.9800
C27 H27C 0.9800
C28 H28A 0.9800
C28 H28B 0.9800
C28 H28C 0.9800
C29 H29A 0.9800
C29 H29B 0.9800
C29 H29C 0.9800
P1A F3A 1.494(5)
P1A F2A 1.555(3)
P1A F5A 1.599(6)
P1A F6A 1.603(6)
P1A F4A 1.607(4)
P1A F1A 1.637(5)
P1B F5B 1.470(7)
P1B F2B 1.502(7)
P1B F1B 1.555(8)
P1B F6B 1.579(9)
P1B F4B 1.639(6)
P1B F3B 1.681(7)

loop_
_geom_torsion_atom_site_label_1
_geom_torsion_atom_site_label_2
_geom_torsion_atom_site_label_3
_geom_torsion_atom_site_label_4
_geom_torsion
C5 C1 C2 C3 -0.1(3)
C6 C1 C2 C3 -177.9(3)
Fe1 C1 C2 C3 59.03(19)
C5 C1 C2 C7 177.8(3)
C6 C1 C2 C7 -0.1(4)
Fe1 C1 C2 C7 -123.1(3)
C5 C1 C2 Fe1 -59.11(18)
C6 C1 C2 Fe1 123.1(3)
C1 C2 C3 C4 0.2(3)
C7 C2 C3 C4 -177.6(3)
Fe1 C2 C3 C4 59.18(19)
C1 C2 C3 C8 178.8(3)
C7 C2 C3 C8 1.0(5)
Fe1 C2 C3 C8 -122.2(3)
C1 C2 C3 Fe1 -58.95(19)
C7 C2 C3 Fe1 123.2(3)
C2 C3 C4 C5 -0.3(3)
C8 C3 C4 C5 -178.9(3)
Fe1 C3 C4 C5 58.95(19)
C2 C3 C4 C9 177.9(3)
C8 C3 C4 C9 -0.7(5)
Fe1 C3 C4 C9 -122.9(3)
C2 C3 C4 Fe1 -59.23(19)
C8 C3 C4 Fe1 122.2(3)
C3 C4 C5 C1 0.2(3)
C9 C4 C5 C1 -177.9(3)
Fe1 C4 C5 C1 59.59(18)
C3 C4 C5 C10 176.3(3)
C9 C4 C5 C10 -1.9(5)
Fe1 C4 C5 C10 -124.4(3)
C3 C4 C5 Fe1 -59.35(19)
C9 C4 C5 Fe1 122.5(3)
C2 C1 C5 C4 -0.1(3)
C6 C1 C5 C4 177.7(3)
Fe1 C1 C5 C4 -59.61(19)
C2 C1 C5 C10 -176.2(3)
C6 C1 C5 C10 1.6(4)
Fe1 C1 C5 C10 124.3(3)
C2 C1 C5 Fe1 59.51(18)
C6 C1 C5 Fe1 -122.7(3)
C15 C11 C12 C13 -0.3(3)
Fe2 C11 C12 C13 58.85(17)
Fe1 C11 C12 C13 -58.94(17)
C15 C11 C12 C16 -180.0(3)
Fe2 C11 C12 C16 -120.8(3)
Fe1 C11 C12 C16 121.4(3)
C15 C11 C12 Fe2 -59.20(18)
Fe1 C11 C12 Fe2 -117.79(10)
C15 C11 C12 Fe1 58.59(18)
Fe2 C11 C12 Fe1 117.79(10)
C11 C12 C13 C14 0.3(3)
C16 C12 C13 C14 180.0(3)
Fe2 C12 C13 C14 58.83(17)
Fe1 C12 C13 C14 -58.34(17)
C11 C12 C13 C17 -179.4(3)
C16 C12 C13 C17 0.3(4)
Fe2 C12 C13 C17 -120.9(3)
Fe1 C12 C13 C17 122.0(3)
C11 C12 C13 Fe2 -58.48(17)
C16 C12 C13 Fe2 121.2(3)
Fe1 C12 C13 Fe2 -117.17(10)
C11 C12 C13 Fe1 58.69(17)
C16 C12 C13 Fe1 -121.7(3)
Fe2 C12 C13 Fe1 117.17(10)
C12 C13 C14 C15 -0.2(3)
C17 C13 C14 C15 179.5(2)
Fe2 C13 C14 C15 58.57(18)
Fe1 C13 C14 C15 -58.81(18)
C12 C13 C14 C18 179.2(3)
C17 C13 C14 C18 -1.1(4)
Fe2 C13 C14 C18 -122.0(3)
Fe1 C13 C14 C18 120.6(3)
C12 C13 C14 Fe1 58.59(17)
C17 C13 C14 Fe1 -121.7(3)
Fe2 C13 C14 Fe1 117.39(10)
C12 C13 C14 Fe2 -58.80(17)
C17 C13 C14 Fe2 120.9(3)
Fe1 C13 C14 Fe2 -117.39(10)
C12 C11 C15 C14 0.2(3)
Fe2 C11 C15 C14 -58.95(18)
Fe1 C11 C15 C14 58.95(18)
C12 C11 C15 C19 -179.6(3)
Fe2 C11 C15 C19 121.3(3)
Fe1 C11 C15 C19 -120.8(3)
C12 C11 C15 Fe1 -58.74(18)
Fe2 C11 C15 Fe1 -117.90(10)
C12 C11 C15 Fe2 59.16(18)
Fe1 C11 C15 Fe2 117.90(10)
C13 C14 C15 C11 0.0(3)
C18 C14 C15 C11 -179.5(3)
Fe1 C14 C15 C11 -58.96(18)
Fe2 C14 C15 C11 58.58(18)
C13 C14 C15 C19 179.8(3)
C18 C14 C15 C19 0.3(4)
Fe1 C14 C15 C19 120.8(3)
Fe2 C14 C15 C19 -121.7(3)
C13 C14 C15 Fe1 58.98(18)
C18 C14 C15 Fe1 -120.5(3)
Fe2 C14 C15 Fe1 117.54(10)
C13 C14 C15 Fe2 -58.57(18)
C18 C14 C15 Fe2 122.0(3)
Fe1 C14 C15 Fe2 -117.54(10)
C24 C20 C21 C22 0.8(3)
C25 C20 C21 C22 177.7(3)
Fe2 C20 C21 C22 -58.88(19)
C24 C20 C21 C26 -176.7(3)
C25 C20 C21 C26 0.2(5)
Fe2 C20 C21 C26 123.7(3)
C24 C20 C21 Fe2 59.65(19)
C25 C20 C21 Fe2 -123.4(3)
C20 C21 C22 C23 -0.8(3)
C26 C21 C22 C23 176.6(3)
Fe2 C21 C22 C23 -59.90(19)
C20 C21 C22 C27 179.6(3)
C26 C21 C22 C27 -2.9(5)
Fe2 C21 C22 C27 120.5(3)
C20 C21 C22 Fe2 59.07(19)
C26 C21 C22 Fe2 -123.5(3)
C21 C22 C23 C24 0.6(3)
C27 C22 C23 C24 -179.9(3)
Fe2 C22 C23 C24 -59.48(19)
C21 C22 C23 C28 -178.1(3)
C27 C22 C23 C28 1.4(5)
Fe2 C22 C23 C28 121.8(3)
C21 C22 C23 Fe2 60.06(19)
C27 C22 C23 Fe2 -120.4(3)
C21 C20 C24 C23 -0.4(3)
C25 C20 C24 C23 -177.3(3)
Fe2 C20 C24 C23 58.99(19)
C21 C20 C24 C29 178.8(3)
C25 C20 C24 C29 1.9(5)
Fe2 C20 C24 C29 -121.8(3)
C21 C20 C24 Fe2 -59.41(19)
C25 C20 C24 Fe2 123.7(3)
C22 C23 C24 C20 -0.1(3)
C28 C23 C24 C20 178.6(3)
Fe2 C23 C24 C20 -59.17(19)
C22 C23 C24 C29 -179.3(3)
C28 C23 C24 C29 -0.6(5)
Fe2 C23 C24 C29 121.6(3)
C22 C23 C24 Fe2 59.07(19)
C28 C23 C24 Fe2 -122.2(3)
